data_4111308
loop_
_publ_author_name
'Kazumi Nakao'
'Masayuki Nishimura'
'Tomoya Tamachi'
'Yoshiyuki Kuwatani'
'Hitoshi Miyasaka'
'Tohru Nishinaga'
'Masahiko Iyoda'

_publ_section_title
;
 Giant Macrocycles Composed of Thiophene, Acetylene, and Ethylene Building
 Blocks
;
_journal_name_full 'Journal of the American Chemical Society'
_journal_page_first 16740
_journal_page_last 16747
_journal_paper_doi 10.1021/ja067077t
_journal_volume 128
_journal_year 2006
_chemical_formula_sum 'C98 H118 S6'
_chemical_formula_weight 1488.28
_chemical_name_systematic
; 
 ? 
;
_space_group_IT_number 2
_symmetry_cell_setting triclinic
_symmetry_space_group_name_Hall '-P 1'
_symmetry_space_group_name_H-M 'P -1'
_atom_sites_solution_hydrogens geom
_atom_sites_solution_primary direct
_atom_sites_solution_secondary difmap
_audit_creation_method SHELXL-97
_cell_angle_alpha 92.382(18)
_cell_angle_beta 91.375(17)
_cell_angle_gamma 87.532(14)
_cell_formula_units_Z 2
_cell_length_a 13.030(2)
_cell_length_b 28.034(5)
_cell_length_c 12.037(3)
_cell_measurement_temperature 123(2)
_cell_volume 4388.0(15)
_computing_structure_refinement 'SHELXL-97 (Sheldrick, 1997)'
_computing_structure_solution 'SHELXS-97 (Sheldrick, 1990)'
_diffrn_ambient_temperature 123(2)
_diffrn_measured_fraction_theta_full 0.997
_diffrn_measured_fraction_theta_max 0.997
_diffrn_radiation_monochromator graphite
_diffrn_radiation_source 'fine-focus sealed tube'
_diffrn_radiation_type MoK\a
_diffrn_radiation_wavelength 0.71069
_diffrn_reflns_av_R_equivalents 0.0383
_diffrn_reflns_av_sigmaI/netI 0.1504
_diffrn_reflns_limit_h_max 16
_diffrn_reflns_limit_h_min -16
_diffrn_reflns_limit_k_max 36
_diffrn_reflns_limit_k_min -36
_diffrn_reflns_limit_l_max 15
_diffrn_reflns_limit_l_min -8
_diffrn_reflns_number 24204
_diffrn_reflns_theta_full 27.51
_diffrn_reflns_theta_max 27.51
_diffrn_reflns_theta_min 2.63
_exptl_absorpt_coefficient_mu 0.200
_exptl_absorpt_correction_T_max 0.9783
_exptl_absorpt_correction_T_min 0.9065
_exptl_crystal_density_diffrn 1.126
_exptl_crystal_F_000 1604
_exptl_crystal_size_max 0.50
_exptl_crystal_size_mid 0.26
_exptl_crystal_size_min 0.11
_refine_diff_density_max 0.607
_refine_diff_density_min -0.357
_refine_diff_density_rms 0.061
_refine_ls_extinction_method none
_refine_ls_goodness_of_fit_ref 0.917
_refine_ls_hydrogen_treatment mixed
_refine_ls_matrix_type full
_refine_ls_number_parameters 1001
_refine_ls_number_reflns 20108
_refine_ls_number_restraints 0
_refine_ls_restrained_S_all 0.917
_refine_ls_R_factor_all 0.1894
_refine_ls_R_factor_gt 0.0505
_refine_ls_shift/su_max 0.010
_refine_ls_shift/su_mean 0.001
_refine_ls_structure_factor_coef Fsqd
_refine_ls_weighting_details 'calc w=1/[\s^2^(Fo^2^)+(0.1000P)^2^+0.0000P] where P=(Fo^2^+2Fc^2^)/3'
_refine_ls_weighting_scheme calc
_refine_ls_wR_factor_gt 0.1380
_refine_ls_wR_factor_ref 0.1888
_reflns_number_gt 8728
_reflns_number_total 20108
_reflns_threshold_expression >2sigma(I)
_cod_data_source_file ja067077tsi20061003_041445.cif
_cod_data_source_block 6mer
_cod_original_cell_volume 4387.8(14)
_cod_database_code 4111308

loop_
_symmetry_equiv_pos_as_xyz
'x, y, z'
'-x, -y, -z'

loop_
_atom_site_label
_atom_site_type_symbol
_atom_site_fract_x
_atom_site_fract_y
_atom_site_fract_z
_atom_site_U_iso_or_equiv
_atom_site_adp_type
_atom_site_occupancy
_atom_site_symmetry_multiplicity
_atom_site_calc_flag
_atom_site_refinement_flags
_atom_site_disorder_assembly
_atom_site_disorder_group
S1 S -0.44312(6) -0.07634(3) -0.20229(7) 0.0334(2) Uani 1 1 d . . .
S2 S -0.19891(6) -0.17903(3) -0.61532(7) 0.0349(2) Uani 1 1 d . . .
S3 S 0.04300(6) -0.29468(3) -0.92632(7) 0.0325(2) Uani 1 1 d . . .
C1 C -0.4735(2) -0.00786(12) -0.0375(3) 0.0331(7) Uani 1 1 d . . .
C2 C -0.4104(2) -0.02589(11) -0.1248(3) 0.0300(7) Uani 1 1 d . . .
C3 C -0.3214(2) -0.00712(11) -0.1597(3) 0.0277(7) Uani 1 1 d . . .
C4 C -0.2782(2) -0.03368(11) -0.2506(2) 0.0266(7) Uani 1 1 d . . .
C5 C -0.3360(2) -0.07244(11) -0.2831(3) 0.0291(7) Uani 1 1 d . . .
C6 C -0.3179(2) -0.10694(12) -0.3692(3) 0.0314(7) Uani 1 1 d . . .
C7 C -0.3064(2) -0.13747(12) -0.4413(3) 0.0307(7) Uani 1 1 d . . .
C8 C -0.3000(2) -0.17412(11) -0.5254(3) 0.0297(7) Uani 1 1 d . . .
C9 C -0.3693(2) -0.20983(11) -0.5458(2) 0.0268(7) Uani 1 1 d . . .
C10 C -0.3395(2) -0.24154(11) -0.6349(2) 0.0265(7) Uani 1 1 d . . .
C11 C -0.2489(2) -0.22950(12) -0.6811(3) 0.0307(7) Uani 1 1 d . . .
C12 C -0.1945(2) -0.25344(11) -0.7686(3) 0.0317(7) Uani 1 1 d . . .
C13 C -0.1466(3) -0.27339(11) -0.8422(3) 0.0329(7) Uani 1 1 d . . .
C14 C -0.0897(2) -0.29569(11) -0.9298(3) 0.0308(7) Uani 1 1 d . . .
C15 C -0.1270(2) -0.31886(10) -1.0247(2) 0.0259(6) Uani 1 1 d . . .
C16 C -0.0465(2) -0.33598(10) -1.0961(2) 0.0274(7) Uani 1 1 d . . .
C17 C 0.0496(2) -0.32514(11) -1.0530(2) 0.0274(7) Uani 1 1 d . . .
C18 C 0.1444(3) -0.33326(11) -1.1079(3) 0.0303(7) Uani 1 1 d . . .
C19 C 0.2207(2) -0.33829(11) -1.1604(3) 0.0304(7) Uani 1 1 d . . .
C20 C 0.3090(2) -0.34193(11) -1.2288(3) 0.0309(7) Uani 1 1 d . . .
C21 C 0.3128(3) -0.37406(13) -1.3198(3) 0.0397(8) Uani 1 1 d . . .
H1 H 0.2582 -0.3950 -1.3341 0.048 Uiso 1 1 calc R . .
C22 C 0.3955(3) -0.37562(14) -1.3896(3) 0.0444(9) Uani 1 1 d . . .
H2 H 0.3973 -0.3976 -1.4519 0.053 Uiso 1 1 calc R . .
C23 C 0.4753(3) -0.34566(13) -1.3700(3) 0.0415(9) Uani 1 1 d . . .
H3 H 0.5317 -0.3468 -1.4188 0.050 Uiso 1 1 calc R . .
C24 C 0.4732(3) -0.31393(12) -1.2791(3) 0.0392(8) Uani 1 1 d . . .
H4 H 0.5287 -0.2934 -1.2650 0.047 Uiso 1 1 calc R . .
C25 C 0.3912(2) -0.31185(12) -1.2085(3) 0.0339(7) Uani 1 1 d . . .
H5 H 0.3903 -0.2900 -1.1461 0.041 Uiso 1 1 calc R . .
C26 C -0.2766(3) 0.03563(11) -0.1004(3) 0.0329(7) Uani 1 1 d . . .
H6 H -0.3332 0.0572 -0.0723 0.039 Uiso 1 1 calc R . .
H7 H -0.2379 0.0533 -0.1540 0.039 Uiso 1 1 calc R . .
C27 C -0.2049(2) 0.02220(12) -0.0030(3) 0.0339(8) Uani 1 1 d . . .
H8 H -0.2364 -0.0029 0.0387 0.041 Uiso 1 1 calc R . .
H9 H -0.1392 0.0086 -0.0327 0.041 Uiso 1 1 calc R . .
C28 C -0.1826(3) 0.06455(13) 0.0769(3) 0.0394(8) Uani 1 1 d . . .
H10 H -0.1224 0.0560 0.1250 0.047 Uiso 1 1 calc R . .
H11 H -0.1649 0.0921 0.0334 0.047 Uiso 1 1 calc R . .
C29 C -0.2735(3) 0.07888(14) 0.1494(3) 0.0542(11) Uani 1 1 d . . .
H12 H -0.3375 0.0748 0.1064 0.081 Uiso 1 1 calc R . .
H13 H -0.2690 0.1124 0.1748 0.081 Uiso 1 1 calc R . .
H14 H -0.2726 0.0587 0.2140 0.081 Uiso 1 1 calc R . .
C30 C -0.1810(2) -0.02381(12) -0.3095(3) 0.0316(7) Uani 1 1 d . . .
H15 H -0.1632 0.0097 -0.2923 0.038 Uiso 1 1 calc R . .
H16 H -0.1937 -0.0274 -0.3908 0.038 Uiso 1 1 calc R . .
C31 C -0.0902(3) -0.05671(12) -0.2770(3) 0.0363(8) Uani 1 1 d . . .
H17 H -0.1133 -0.0899 -0.2768 0.044 Uiso 1 1 calc R . .
H18 H -0.0671 -0.0476 -0.2004 0.044 Uiso 1 1 calc R . .
C32 C 0.0009(3) -0.05537(13) -0.3539(3) 0.0415(8) Uani 1 1 d . . .
H19 H 0.0533 -0.0799 -0.3314 0.050 Uiso 1 1 calc R . .
H20 H -0.0226 -0.0641 -0.4306 0.050 Uiso 1 1 calc R . .
C33 C 0.0509(3) -0.00791(15) -0.3549(3) 0.0549(11) Uani 1 1 d . . .
H21 H -0.0013 0.0173 -0.3708 0.082 Uiso 1 1 calc R . .
H22 H 0.1030 -0.0091 -0.4125 0.082 Uiso 1 1 calc R . .
H23 H 0.0835 -0.0010 -0.2822 0.082 Uiso 1 1 calc R . .
C34 C -0.4614(2) -0.21436(11) -0.4746(2) 0.0278(7) Uani 1 1 d . . .
H24 H -0.4388 -0.2124 -0.3954 0.033 Uiso 1 1 calc R . .
H25 H -0.4893 -0.2463 -0.4896 0.033 Uiso 1 1 calc R . .
C35 C -0.5472(2) -0.17652(12) -0.4930(3) 0.0352(8) Uani 1 1 d . . .
H26 H -0.5688 -0.1777 -0.5724 0.042 Uiso 1 1 calc R . .
H27 H -0.5207 -0.1445 -0.4748 0.042 Uiso 1 1 calc R . .
C36 C -0.6410(3) -0.18381(14) -0.4213(3) 0.0428(9) Uani 1 1 d . . .
H28 H -0.6173 -0.1882 -0.3435 0.051 Uiso 1 1 calc R . .
H29 H -0.6864 -0.1546 -0.4220 0.051 Uiso 1 1 calc R . .
C37 C -0.7032(3) -0.22648(15) -0.4603(4) 0.0546(11) Uani 1 1 d . . .
H30 H -0.7610 -0.2293 -0.4108 0.082 Uiso 1 1 calc R . .
H31 H -0.6591 -0.2557 -0.4589 0.082 Uiso 1 1 calc R . .
H32 H -0.7293 -0.2218 -0.5363 0.082 Uiso 1 1 calc R . .
C38 C -0.3981(2) -0.28386(11) -0.6759(3) 0.0289(7) Uani 1 1 d . . .
H33 H -0.4202 -0.3012 -0.6112 0.035 Uiso 1 1 calc R . .
H34 H -0.3520 -0.3058 -0.7202 0.035 Uiso 1 1 calc R . .
C39 C -0.4926(3) -0.27011(12) -0.7473(3) 0.0349(8) Uani 1 1 d . . .
H35 H -0.5361 -0.2462 -0.7052 0.042 Uiso 1 1 calc R . .
H36 H -0.4701 -0.2550 -0.8151 0.042 Uiso 1 1 calc R . .
C40 C -0.5560(3) -0.31270(13) -0.7812(3) 0.0435(9) Uani 1 1 d . . .
H37 H -0.5797 -0.3274 -0.7135 0.052 Uiso 1 1 calc R . .
H38 H -0.5120 -0.3369 -0.8220 0.052 Uiso 1 1 calc R . .
C41 C -0.6488(3) -0.29930(15) -0.8541(4) 0.0566(11) Uani 1 1 d . . .
H39 H -0.6875 -0.3279 -0.8727 0.085 Uiso 1 1 calc R . .
H40 H -0.6258 -0.2858 -0.9226 0.085 Uiso 1 1 calc R . .
H41 H -0.6929 -0.2756 -0.8139 0.085 Uiso 1 1 calc R . .
C42 C -0.2389(2) -0.32602(11) -1.0463(3) 0.0320(7) Uani 1 1 d . . .
H42 H -0.2508 -0.3319 -1.1272 0.038 Uiso 1 1 calc R . .
H43 H -0.2782 -0.2963 -1.0238 0.038 Uiso 1 1 calc R . .
C43 C -0.2801(2) -0.36787(12) -0.9842(3) 0.0331(7) Uani 1 1 d . . .
H44 H -0.2334 -0.3963 -0.9959 0.040 Uiso 1 1 calc R . .
H45 H -0.2802 -0.3595 -0.9035 0.040 Uiso 1 1 calc R . .
C44 C -0.3882(3) -0.38024(14) -1.0224(3) 0.0439(9) Uani 1 1 d . . .
H46 H -0.4164 -0.4016 -0.9684 0.053 Uiso 1 1 calc R . .
H47 H -0.4322 -0.3506 -1.0220 0.053 Uiso 1 1 calc R . .
C45 C -0.3940(3) -0.40424(14) -1.1371(3) 0.0518(10) Uani 1 1 d . . .
H48 H -0.4660 -0.4089 -1.1584 0.078 Uiso 1 1 calc R . .
H49 H -0.3566 -0.4353 -1.1365 0.078 Uiso 1 1 calc R . .
H50 H -0.3631 -0.3841 -1.1907 0.078 Uiso 1 1 calc R . .
C46 C -0.0606(3) -0.36020(11) -1.2082(3) 0.0320(7) Uani 1 1 d . . .
H51 H -0.0021 -0.3529 -1.2547 0.038 Uiso 1 1 calc R . .
H52 H -0.1238 -0.3464 -1.2438 0.038 Uiso 1 1 calc R . .
C47 C -0.0685(3) -0.41357(13) -1.2079(3) 0.0488(10) Uani 1 1 d . B .
H53 H -0.1267 -0.4211 -1.1611 0.059 Uiso 1 1 calc R . .
H54 H -0.0050 -0.4276 -1.1735 0.059 Uiso 1 1 calc R . .
C48 C -0.0839(4) -0.43686(17) -1.3226(4) 0.0718(14) Uani 1 1 d . . .
H55 H -0.1491 -0.4232 -1.3541 0.086 Uiso 0.50 1 calc PR A 1
H56 H -0.0281 -0.4267 -1.3695 0.086 Uiso 0.50 1 calc PR A 1
H57 H -0.1189 -0.4673 -1.3164 0.086 Uiso 0.50 1 calc PR A 2
H58 H -0.1281 -0.4156 -1.3689 0.086 Uiso 0.50 1 calc PR A 2
C49 C -0.0871(11) -0.4876(3) -1.3357(9) 0.099(4) Uani 0.50 1 d P B 1
H59 H -0.0974 -0.4967 -1.4146 0.149 Uiso 0.50 1 calc PR B 1
H60 H -0.1439 -0.4988 -1.2931 0.149 Uiso 0.50 1 calc PR B 1
H61 H -0.0221 -0.5023 -1.3085 0.149 Uiso 0.50 1 calc PR B 1
C50 C 0.0148(9) -0.4462(4) -1.3755(7) 0.081(3) Uani 0.50 1 d P B 2
H62 H 0.0039 -0.4615 -1.4493 0.122 Uiso 0.50 1 calc PR B 2
H63 H 0.0584 -0.4674 -1.3297 0.122 Uiso 0.50 1 calc PR B 2
H64 H 0.0486 -0.4160 -1.3832 0.122 Uiso 0.50 1 calc PR B 2
S4 S -0.04503(7) -0.41551(3) -0.81275(7) 0.0355(2) Uani 1 1 d . . .
S5 S -0.26904(6) -0.30563(3) -0.39214(6) 0.02709(18) Uani 1 1 d . . .
S6 S -0.49603(7) -0.20141(3) -0.05651(9) 0.0469(3) Uani 1 1 d . E .
C51 C -0.0249(3) -0.49013(12) -0.9644(3) 0.0346(8) Uani 1 1 d . . .
C52 C -0.0846(3) -0.46761(11) -0.8791(3) 0.0320(7) Uani 1 1 d . . .
C53 C -0.1746(3) -0.48242(11) -0.8385(3) 0.0346(8) Uani 1 1 d . . .
C54 C -0.2132(3) -0.45126(12) -0.7520(3) 0.0364(8) Uani 1 1 d . . .
C55 C -0.1500(3) -0.41385(12) -0.7277(3) 0.0329(7) Uani 1 1 d . . .
C56 C -0.1617(2) -0.37765(12) -0.6439(3) 0.0323(7) Uani 1 1 d . . .
C57 C -0.1670(2) -0.34816(11) -0.5685(3) 0.0292(7) Uani 1 1 d . . .
C58 C -0.1676(2) -0.31257(11) -0.4823(3) 0.0277(7) Uani 1 1 d . . .
C59 C -0.0944(2) -0.27923(11) -0.4599(2) 0.0263(7) Uani 1 1 d . . .
C60 C -0.1212(2) -0.24706(11) -0.3699(2) 0.0269(7) Uani 1 1 d . . .
C61 C -0.2139(2) -0.25683(11) -0.3248(2) 0.0270(7) Uani 1 1 d . . .
C62 C -0.2663(2) -0.23220(11) -0.2370(3) 0.0287(7) Uani 1 1 d . . .
C63 C -0.3141(2) -0.21297(11) -0.1629(3) 0.0301(7) Uani 1 1 d . . .
C64 C -0.3695(2) -0.19070(12) -0.0734(3) 0.0330(7) Uani 1 1 d . E .
C65 C -0.3340(3) -0.1597(2) 0.0052(4) 0.095(2) Uani 1 1 d . . .
C66 C -0.4095(4) -0.1449(2) 0.0857(4) 0.0875(19) Uani 1 1 d . E .
C67 C -0.5012(3) -0.16467(13) 0.0615(3) 0.0430(9) Uani 1 1 d . . .
C68 C -0.5935(3) -0.16001(12) 0.1235(3) 0.0428(9) Uani 1 1 d . E .
C69 C -0.6683(3) -0.15708(11) 0.1785(3) 0.0380(8) Uani 1 1 d . . .
C70 C -0.7552(3) -0.15265(11) 0.2483(3) 0.0336(7) Uani 1 1 d . E .
C71 C -0.8390(3) -0.18205(12) 0.2297(3) 0.0395(8) Uani 1 1 d . . .
H65 H -0.8385 -0.2050 0.1694 0.047 Uiso 1 1 calc R E .
C72 C -0.9222(3) -0.17748(13) 0.2992(3) 0.0421(9) Uani 1 1 d . E .
H66 H -0.9788 -0.1974 0.2861 0.051 Uiso 1 1 calc R . .
C73 C -0.9238(3) -0.14435(13) 0.3872(3) 0.0435(9) Uani 1 1 d . . .
H67 H -0.9810 -0.1417 0.4348 0.052 Uiso 1 1 calc R E .
C74 C -0.8417(3) -0.11503(13) 0.4060(3) 0.0385(8) Uani 1 1 d . E .
H68 H -0.8429 -0.0921 0.4664 0.046 Uiso 1 1 calc R . .
C75 C -0.7580(3) -0.11911(12) 0.3372(3) 0.0344(8) Uani 1 1 d . . .
H69 H -0.7019 -0.0989 0.3507 0.041 Uiso 1 1 calc R E .
C76 C -0.2266(3) -0.52622(13) -0.8858(3) 0.0440(9) Uani 1 1 d . . .
H70 H -0.2710 -0.5384 -0.8286 0.053 Uiso 1 1 calc R . .
H71 H -0.1735 -0.5515 -0.9040 0.053 Uiso 1 1 calc R . .
C77 C -0.2910(3) -0.51633(13) -0.9891(3) 0.0426(9) Uani 1 1 d . . .
H72 H -0.2475 -0.5021 -1.0443 0.051 Uiso 1 1 calc R . .
H73 H -0.3467 -0.4926 -0.9696 0.051 Uiso 1 1 calc R . .
C78 C -0.3382(3) -0.56070(14) -1.0420(4) 0.0559(11) Uani 1 1 d . . .
H74 H -0.2828 -0.5847 -1.0612 0.067 Uiso 1 1 calc R . .
H75 H -0.3827 -0.5748 -0.9876 0.067 Uiso 1 1 calc R . .
C79 C -0.4012(4) -0.54951(16) -1.1462(4) 0.0672(13) Uani 1 1 d . . .
H76 H -0.3637 -0.5280 -1.1913 0.101 Uiso 1 1 calc R . .
H77 H -0.4672 -0.5340 -1.1251 0.101 Uiso 1 1 calc R . .
H78 H -0.4134 -0.5792 -1.1893 0.101 Uiso 1 1 calc R . .
C80 C -0.3087(4) -0.45712(18) -0.6882(4) 0.0773(17) Uani 1 1 d . D .
H79 H -0.3561 -0.4774 -0.7327 0.093 Uiso 1 1 calc R . .
H80 H -0.3438 -0.4255 -0.6741 0.093 Uiso 1 1 calc R . .
C81 C -0.2829(7) -0.4801(3) -0.5774(5) 0.147(4) Uani 1 1 d . . .
H81 H -0.2297 -0.4629 -0.5338 0.176 Uiso 0.50 1 calc PR C 1
H82 H -0.2612 -0.5143 -0.5875 0.176 Uiso 0.50 1 calc PR C 1
H83 H -0.2395 -0.5081 -0.6031 0.176 Uiso 0.50 1 calc PR C 2
H84 H -0.2334 -0.4574 -0.5446 0.176 Uiso 0.50 1 calc PR C 2
C82 C -0.3985(9) -0.4728(5) -0.5207(8) 0.083(3) Uani 0.50 1 d P D 1
H85 H -0.4210 -0.4386 -0.5153 0.099 Uiso 0.50 1 calc PR D 1
H86 H -0.4506 -0.4908 -0.5643 0.099 Uiso 0.50 1 calc PR D 1
C83 C -0.3804(11) -0.4934(5) -0.4025(7) 0.096(4) Uani 0.50 1 d P D 1
H87 H -0.4446 -0.4905 -0.3615 0.143 Uiso 0.50 1 calc PR D 1
H88 H -0.3275 -0.4755 -0.3618 0.143 Uiso 0.50 1 calc PR D 1
H89 H -0.3578 -0.5271 -0.4102 0.143 Uiso 0.50 1 calc PR D 1
C84 C -0.3222(12) -0.4974(4) -0.4817(12) 0.104(4) Uani 0.50 1 d P D 2
H90 H -0.2674 -0.5115 -0.4332 0.125 Uiso 0.50 1 calc PR D 2
H91 H -0.3745 -0.5214 -0.4990 0.125 Uiso 0.50 1 calc PR D 2
C85 C -0.3703(9) -0.4511(4) -0.4293(10) 0.084(3) Uani 0.50 1 d P D 2
H92 H -0.4033 -0.4581 -0.3599 0.126 Uiso 0.50 1 calc PR D 2
H93 H -0.4217 -0.4374 -0.4810 0.126 Uiso 0.50 1 calc PR D 2
H94 H -0.3165 -0.4282 -0.4137 0.126 Uiso 0.50 1 calc PR D 2
C86 C -0.0007(2) -0.27809(12) -0.5306(3) 0.0330(7) Uani 1 1 d . . .
H95 H 0.0375 -0.2493 -0.5081 0.040 Uiso 1 1 calc R . .
H96 H -0.0233 -0.2749 -0.6091 0.040 Uiso 1 1 calc R . .
C87 C 0.0727(3) -0.32211(13) -0.5230(3) 0.0397(8) Uani 1 1 d . . .
H97 H 0.1142 -0.3194 -0.4532 0.048 Uiso 1 1 calc R . .
H98 H 0.0320 -0.3510 -0.5199 0.048 Uiso 1 1 calc R . .
C88 C 0.1443(3) -0.32793(15) -0.6206(4) 0.0563(11) Uani 1 1 d . . .
H99 H 0.1035 -0.3239 -0.6903 0.068 Uiso 1 1 calc R . .
H100 H 0.1941 -0.3022 -0.6148 0.068 Uiso 1 1 calc R . .
C89 C 0.2025(3) -0.37535(18) -0.6276(4) 0.0675(13) Uani 1 1 d . . .
H101 H 0.2469 -0.3766 -0.6923 0.101 Uiso 1 1 calc R . .
H102 H 0.1539 -0.4011 -0.6352 0.101 Uiso 1 1 calc R . .
H103 H 0.2448 -0.3793 -0.5599 0.101 Uiso 1 1 calc R . .
C90 C -0.0560(2) -0.20740(11) -0.3259(3) 0.0305(7) Uani 1 1 d . . .
H104 H -0.1000 -0.1831 -0.2858 0.037 Uiso 1 1 calc R . .
H105 H -0.0257 -0.1920 -0.3892 0.037 Uiso 1 1 calc R . .
C91 C 0.0306(2) -0.22471(11) -0.2473(3) 0.0342(8) Uani 1 1 d . . .
H106 H 0.0000 -0.2372 -0.1803 0.041 Uiso 1 1 calc R . .
H107 H 0.0702 -0.2514 -0.2848 0.041 Uiso 1 1 calc R . .
C92 C 0.1034(3) -0.18593(12) -0.2114(3) 0.0382(8) Uani 1 1 d . . .
H108 H 0.0639 -0.1589 -0.1753 0.046 Uiso 1 1 calc R . .
H109 H 0.1357 -0.1741 -0.2780 0.046 Uiso 1 1 calc R . .
C93 C 0.1871(3) -0.20374(14) -0.1311(4) 0.0562(11) Uani 1 1 d . . .
H110 H 0.2324 -0.1776 -0.1102 0.084 Uiso 1 1 calc R . .
H111 H 0.2273 -0.2302 -0.1669 0.084 Uiso 1 1 calc R . .
H112 H 0.1556 -0.2149 -0.0643 0.084 Uiso 1 1 calc R . .
C94 C -0.2324(6) -0.1286(3) -0.0204(8) 0.0294(19) Uani 0.50 1 d P E 2
H113 H -0.2227 -0.1270 -0.1015 0.035 Uiso 0.50 1 calc PR E 2
H114 H -0.2400 -0.0957 0.0122 0.035 Uiso 0.50 1 calc PR E 2
C95 C -0.1416(5) -0.1561(2) 0.0346(5) 0.0309(14) Uani 0.50 1 d P E 2
H115 H -0.1560 -0.1631 0.1125 0.037 Uiso 0.50 1 calc PR E 2
H116 H -0.1240 -0.1864 -0.0074 0.037 Uiso 0.50 1 calc PR E 2
C96 C -0.0569(4) -0.1205(3) 0.0285(4) 0.112(3) Uani 1 1 d . . .
H117 H -0.0314 -0.1532 0.0462 0.134 Uiso 0.50 1 calc PR E 1
H118 H -0.0158 -0.1092 -0.0326 0.134 Uiso 0.50 1 calc PR E 1
H119 H 0.0096 -0.1384 0.0186 0.134 Uiso 0.50 1 calc PR E 2
H120 H -0.0699 -0.1012 -0.0378 0.134 Uiso 0.50 1 calc PR E 2
C97 C -0.0488(4) -0.08847(15) 0.1261(4) 0.0681(13) Uani 1 1 d . E .
H121 H 0.0138 -0.0705 0.1224 0.102 Uiso 1 1 calc R . .
H122 H -0.0459 -0.1071 0.1932 0.102 Uiso 1 1 calc R . .
H123 H -0.1089 -0.0662 0.1284 0.102 Uiso 1 1 calc R . .
C98 C -0.2220(5) -0.1637(2) 0.0426(6) 0.0373(16) Uani 0.50 1 d P E 1
H124 H -0.2134 -0.1613 0.1245 0.045 Uiso 0.50 1 calc PR E 1
H125 H -0.1867 -0.1933 0.0128 0.045 Uiso 0.50 1 calc PR E 1
C99 C -0.1886(7) -0.1205(4) -0.0110(9) 0.044(3) Uani 0.50 1 d P E 1
H126 H -0.2262 -0.0913 0.0178 0.053 Uiso 0.50 1 calc PR E 1
H127 H -0.1980 -0.1232 -0.0929 0.053 Uiso 0.50 1 calc PR E 1
C100 C -0.3769(7) -0.0963(3) 0.1617(7) 0.055(2) Uani 0.50 1 d P E 1
H128 H -0.3103 -0.1036 0.2000 0.066 Uiso 0.50 1 calc PR E 1
H129 H -0.3661 -0.0704 0.1105 0.066 Uiso 0.50 1 calc PR E 1
C101 C -0.4375(5) -0.08168(19) 0.2306(7) 0.121(3) Uani 1 1 d . . .
H130 H -0.4661 -0.1104 0.2611 0.145 Uiso 0.50 1 calc PR E 1
H131 H -0.4945 -0.0656 0.1888 0.145 Uiso 0.50 1 calc PR E 1
H132 H -0.5132 -0.0834 0.2268 0.145 Uiso 0.50 1 calc PR E 5
H133 H -0.4186 -0.0642 0.1647 0.145 Uiso 0.50 1 calc PR E 5
C102 C -0.4144(5) -0.04839(19) 0.3308(4) 0.0826(16) Uani 1 1 d . E .
H134 H -0.4472 -0.0166 0.3173 0.099 Uiso 0.50 1 calc PR F 3
H135 H -0.4467 -0.0608 0.3967 0.099 Uiso 0.50 1 calc PR F 3
H136 H -0.3555 -0.0645 0.3694 0.099 Uiso 0.50 1 calc PR F 4
H137 H -0.3863 -0.0200 0.2982 0.099 Uiso 0.50 1 calc PR F 4
C103 C -0.4782(9) -0.0291(4) 0.4194(9) 0.083(3) Uani 0.50 1 d P E 4
H138 H -0.4369 -0.0097 0.4717 0.125 Uiso 0.50 1 calc PR E 4
H139 H -0.5067 -0.0553 0.4585 0.125 Uiso 0.50 1 calc PR E 4
H140 H -0.5344 -0.0091 0.3883 0.125 Uiso 0.50 1 calc PR E 4
C104 C -0.3984(5) -0.1297(2) 0.2109(6) 0.0355(15) Uani 0.50 1 d P E 5
H141 H -0.4365 -0.1515 0.2558 0.043 Uiso 0.50 1 calc PR E 5
H142 H -0.3250 -0.1321 0.2342 0.043 Uiso 0.50 1 calc PR E 5
C105 C -0.3216(8) -0.0432(4) 0.3530(9) 0.072(3) Uani 0.50 1 d P E 3
H143 H -0.3145 -0.0222 0.4195 0.109 Uiso 0.50 1 calc PR E 3
H144 H -0.2893 -0.0290 0.2902 0.109 Uiso 0.50 1 calc PR E 3
H145 H -0.2879 -0.0744 0.3667 0.109 Uiso 0.50 1 calc PR E 3

loop_
_atom_site_aniso_label
_atom_site_aniso_U_11
_atom_site_aniso_U_22
_atom_site_aniso_U_33
_atom_site_aniso_U_23
_atom_site_aniso_U_13
_atom_site_aniso_U_12
S1 0.0316(4) 0.0348(5) 0.0335(5) -0.0099(4) 0.0097(4) -0.0056(4)
S2 0.0335(4) 0.0373(5) 0.0344(5) -0.0115(4) 0.0138(4) -0.0114(4)
S3 0.0338(4) 0.0351(5) 0.0287(4) -0.0077(3) 0.0076(3) -0.0089(4)
C1 0.0337(18) 0.0333(18) 0.0313(18) -0.0075(14) 0.0011(14) 0.0008(14)
C2 0.0335(17) 0.0275(17) 0.0284(17) -0.0052(13) 0.0048(14) 0.0010(14)
C3 0.0322(17) 0.0245(16) 0.0257(16) -0.0006(13) -0.0042(13) 0.0012(13)
C4 0.0290(16) 0.0276(16) 0.0231(16) 0.0043(13) -0.0011(13) 0.0025(13)
C5 0.0299(16) 0.0320(17) 0.0252(16) -0.0040(13) 0.0047(13) 0.0005(13)
C6 0.0268(16) 0.0383(19) 0.0290(17) -0.0049(15) 0.0036(13) -0.0054(14)
C7 0.0282(17) 0.0357(18) 0.0286(17) -0.0040(14) 0.0056(13) -0.0076(14)
C8 0.0288(16) 0.0331(17) 0.0271(16) -0.0052(14) 0.0049(13) -0.0032(13)
C9 0.0272(16) 0.0292(16) 0.0241(16) 0.0000(13) 0.0021(13) -0.0017(13)
C10 0.0257(15) 0.0281(16) 0.0256(16) -0.0007(13) 0.0020(12) 0.0000(13)
C11 0.0329(17) 0.0325(17) 0.0273(17) -0.0051(14) 0.0085(14) -0.0079(14)
C12 0.0326(17) 0.0319(17) 0.0308(17) -0.0046(14) 0.0080(14) -0.0066(14)
C13 0.0389(19) 0.0294(17) 0.0308(18) -0.0035(14) 0.0069(15) -0.0077(15)
C14 0.0350(18) 0.0280(17) 0.0295(17) -0.0018(14) 0.0090(14) -0.0024(14)
C15 0.0305(16) 0.0229(15) 0.0247(16) 0.0026(12) 0.0051(13) -0.0012(13)
C16 0.0353(17) 0.0226(15) 0.0247(16) 0.0026(12) 0.0065(13) -0.0002(13)
C17 0.0323(17) 0.0240(16) 0.0264(16) 0.0001(13) 0.0074(13) -0.0027(13)
C18 0.0368(18) 0.0245(16) 0.0299(17) -0.0027(13) 0.0029(14) -0.0053(14)
C19 0.0302(17) 0.0282(17) 0.0327(18) -0.0029(14) 0.0034(14) -0.0018(13)
C20 0.0303(17) 0.0304(17) 0.0321(17) 0.0017(14) 0.0030(14) 0.0003(14)
C21 0.0325(18) 0.043(2) 0.044(2) -0.0084(17) 0.0088(16) -0.0117(16)
C22 0.0342(19) 0.058(2) 0.039(2) -0.0160(18) 0.0081(16) -0.0013(17)
C23 0.0344(19) 0.051(2) 0.039(2) -0.0011(17) 0.0088(16) -0.0035(17)
C24 0.0319(18) 0.037(2) 0.049(2) 0.0014(17) 0.0051(16) -0.0023(15)
C25 0.0336(18) 0.0306(17) 0.0374(19) -0.0009(15) 0.0021(15) -0.0023(14)
C26 0.0407(19) 0.0249(16) 0.0324(18) -0.0034(14) -0.0012(15) -0.0002(14)
C27 0.0315(18) 0.0311(17) 0.0384(19) -0.0040(15) -0.0044(14) -0.0027(14)
C28 0.0373(19) 0.042(2) 0.038(2) -0.0052(16) -0.0073(16) -0.0073(16)
C29 0.065(3) 0.050(2) 0.048(2) -0.0193(19) 0.012(2) -0.020(2)
C30 0.0312(17) 0.0330(18) 0.0310(17) 0.0010(14) 0.0034(14) -0.0045(14)
C31 0.0346(18) 0.0341(18) 0.040(2) 0.0022(15) 0.0038(15) 0.0026(15)
C32 0.0333(19) 0.047(2) 0.044(2) 0.0006(17) 0.0057(16) 0.0032(16)
C33 0.047(2) 0.064(3) 0.055(3) 0.007(2) 0.012(2) -0.009(2)
C34 0.0278(16) 0.0310(17) 0.0246(16) -0.0014(13) 0.0045(13) -0.0003(13)
C35 0.0330(18) 0.0389(19) 0.0334(18) -0.0001(15) 0.0037(14) 0.0040(15)
C36 0.0286(18) 0.060(2) 0.039(2) -0.0028(18) 0.0087(15) 0.0045(17)
C37 0.0250(18) 0.069(3) 0.071(3) 0.008(2) 0.0096(18) -0.0063(18)
C38 0.0338(17) 0.0254(16) 0.0277(16) -0.0008(13) 0.0035(13) -0.0033(13)
C39 0.0390(19) 0.0330(18) 0.0321(18) -0.0020(14) -0.0042(15) -0.0022(15)
C40 0.043(2) 0.037(2) 0.049(2) -0.0094(17) -0.0021(17) -0.0038(16)
C41 0.045(2) 0.060(3) 0.064(3) -0.009(2) -0.016(2) -0.011(2)
C42 0.0321(17) 0.0288(17) 0.0350(18) 0.0005(14) 0.0041(14) 0.0000(14)
C43 0.0312(17) 0.0379(19) 0.0302(18) -0.0005(15) 0.0017(14) -0.0034(14)
C44 0.0338(19) 0.049(2) 0.050(2) 0.0074(18) -0.0015(17) -0.0068(17)
C45 0.055(2) 0.050(2) 0.051(2) 0.0049(19) -0.016(2) -0.016(2)
C46 0.0355(18) 0.0342(18) 0.0256(16) -0.0031(14) -0.0006(14) 0.0022(14)
C47 0.060(3) 0.036(2) 0.048(2) -0.0051(17) -0.0127(19) -0.0019(18)
C48 0.091(4) 0.059(3) 0.062(3) -0.030(2) -0.015(3) 0.002(3)
C49 0.190(13) 0.024(4) 0.078(7) -0.012(4) -0.054(8) 0.012(6)
C50 0.129(10) 0.068(7) 0.044(5) -0.012(5) 0.020(6) 0.026(6)
S4 0.0355(5) 0.0331(5) 0.0367(5) -0.0131(4) 0.0031(4) -0.0028(4)
S5 0.0234(4) 0.0309(4) 0.0267(4) -0.0053(3) 0.0032(3) -0.0020(3)
S6 0.0466(5) 0.0341(5) 0.0608(6) -0.0162(4) 0.0297(5) -0.0110(4)
C51 0.044(2) 0.0284(17) 0.0309(18) -0.0062(14) -0.0022(15) 0.0008(15)
C52 0.0390(19) 0.0278(17) 0.0282(17) -0.0060(14) -0.0036(14) 0.0023(14)
C53 0.050(2) 0.0272(17) 0.0269(17) -0.0037(14) -0.0008(15) -0.0068(15)
C54 0.041(2) 0.0368(19) 0.0310(18) -0.0081(15) 0.0045(15) -0.0051(16)
C55 0.0359(18) 0.0348(18) 0.0275(17) -0.0029(14) -0.0004(14) 0.0005(14)
C56 0.0300(17) 0.0363(18) 0.0301(17) -0.0054(15) 0.0019(14) -0.0005(14)
C57 0.0241(16) 0.0328(18) 0.0307(17) -0.0004(14) 0.0017(13) -0.0008(13)
C58 0.0260(16) 0.0311(17) 0.0253(16) -0.0045(13) 0.0049(13) 0.0027(13)
C59 0.0250(15) 0.0295(16) 0.0242(16) -0.0016(13) 0.0017(12) 0.0002(13)
C60 0.0311(17) 0.0247(16) 0.0245(16) -0.0008(13) 0.0001(13) 0.0018(13)
C61 0.0268(16) 0.0279(16) 0.0253(16) -0.0060(13) 0.0004(13) 0.0025(13)
C62 0.0277(16) 0.0315(17) 0.0266(16) -0.0020(14) 0.0014(13) 0.0005(13)
C63 0.0298(17) 0.0292(17) 0.0311(17) -0.0012(14) 0.0026(14) -0.0008(13)
C64 0.0320(17) 0.0383(19) 0.0280(17) -0.0043(14) 0.0039(14) 0.0043(14)
C65 0.033(2) 0.163(6) 0.081(3) -0.088(4) 0.004(2) 0.001(3)
C66 0.048(3) 0.145(5) 0.061(3) -0.064(3) 0.001(2) 0.028(3)
C67 0.047(2) 0.043(2) 0.038(2) 0.0014(17) 0.0176(17) 0.0144(17)
C68 0.059(2) 0.0263(18) 0.043(2) 0.0045(16) 0.0222(18) 0.0117(16)
C69 0.052(2) 0.0244(17) 0.0371(19) -0.0027(15) 0.0104(17) 0.0026(15)
C70 0.0405(19) 0.0278(17) 0.0326(18) 0.0028(14) 0.0086(15) 0.0014(14)
C71 0.048(2) 0.0313(18) 0.040(2) 0.0008(15) 0.0055(17) -0.0025(16)
C72 0.041(2) 0.041(2) 0.046(2) 0.0101(17) 0.0083(17) -0.0089(16)
C73 0.038(2) 0.050(2) 0.044(2) 0.0110(18) 0.0131(17) -0.0015(17)
C74 0.042(2) 0.042(2) 0.0313(18) -0.0001(16) 0.0085(15) 0.0017(16)
C75 0.0302(17) 0.0357(19) 0.0376(19) 0.0000(15) 0.0082(14) -0.0018(14)
C76 0.059(2) 0.038(2) 0.0350(19) -0.0071(16) 0.0057(18) -0.0131(18)
C77 0.041(2) 0.039(2) 0.048(2) -0.0152(17) 0.0030(17) -0.0078(16)
C78 0.062(3) 0.046(2) 0.060(3) -0.016(2) -0.005(2) -0.020(2)
C79 0.070(3) 0.063(3) 0.068(3) -0.015(2) -0.019(2) -0.021(2)
C80 0.082(3) 0.086(4) 0.066(3) -0.042(3) 0.042(3) -0.048(3)
C81 0.260(10) 0.133(6) 0.059(4) -0.031(4) 0.078(5) -0.122(6)
C82 0.086(8) 0.114(9) 0.050(6) 0.002(6) 0.041(5) -0.010(7)
C83 0.148(12) 0.107(10) 0.035(5) 0.005(6) 0.029(6) -0.030(9)
C84 0.128(11) 0.069(8) 0.111(11) -0.013(7) 0.031(9) 0.034(8)
C85 0.102(9) 0.074(7) 0.074(7) -0.021(6) 0.031(6) 0.014(6)
C86 0.0322(17) 0.0390(19) 0.0281(17) -0.0012(14) 0.0082(14) -0.0048(14)
C87 0.0322(18) 0.050(2) 0.0367(19) -0.0011(17) 0.0092(15) 0.0043(16)
C88 0.052(2) 0.062(3) 0.056(3) -0.007(2) 0.025(2) -0.005(2)
C89 0.048(2) 0.094(4) 0.056(3) -0.025(2) 0.005(2) 0.018(2)
C90 0.0324(17) 0.0244(16) 0.0349(18) -0.0004(14) 0.0018(14) -0.0035(13)
C91 0.0357(18) 0.0285(17) 0.0386(19) -0.0001(14) -0.0033(15) -0.0070(14)
C92 0.0384(19) 0.0289(18) 0.047(2) -0.0035(16) -0.0050(16) -0.0054(15)
C93 0.053(2) 0.038(2) 0.077(3) 0.001(2) -0.026(2) -0.0133(18)
C94 0.034(5) 0.026(4) 0.030(4) -0.001(3) 0.009(4) -0.006(4)
C95 0.035(4) 0.027(3) 0.031(3) 0.005(3) 0.012(3) 0.005(3)
C96 0.105(4) 0.186(7) 0.053(3) -0.025(4) 0.027(3) -0.106(5)
C97 0.074(3) 0.050(3) 0.079(3) -0.007(2) -0.027(3) -0.005(2)
C98 0.040(4) 0.036(4) 0.034(4) -0.007(3) 0.004(3) 0.007(3)
C99 0.041(6) 0.052(6) 0.043(5) 0.024(4) -0.002(5) -0.015(5)
C100 0.080(6) 0.036(4) 0.049(5) -0.003(4) 0.036(5) -0.001(4)
C101 0.081(4) 0.055(3) 0.220(8) -0.049(4) -0.031(5) 0.006(3)
C102 0.121(5) 0.071(4) 0.054(3) 0.003(3) -0.004(3) 0.018(3)
C103 0.108(9) 0.073(7) 0.068(7) 0.000(6) -0.004(6) -0.007(6)
C104 0.034(4) 0.038(4) 0.035(4) 0.007(3) 0.003(3) 0.002(3)
C105 0.058(6) 0.074(7) 0.085(7) 0.011(6) 0.006(5) 0.001(5)

loop_
_atom_type_symbol
_atom_type_description
_atom_type_scat_dispersion_real
_atom_type_scat_dispersion_imag
_atom_type_scat_source
C C 0.0033 0.0016 'International Tables Vol C Tables 4.2.6.8 and 6.1.1.4'
H H 0.0000 0.0000 'International Tables Vol C Tables 4.2.6.8 and 6.1.1.4'
S S 0.1246 0.1234 'International Tables Vol C Tables 4.2.6.8 and 6.1.1.4'

loop_
_geom_angle_atom_site_label_1
_geom_angle_atom_site_label_2
_geom_angle_atom_site_label_3
_geom_angle
_geom_angle_site_symmetry_1
C2 S1 C5 90.72(15) .
C8 S2 C11 91.12(15) .
C17 S3 C14 91.22(15) .
C1 C1 C2 179.3(5) 2_455
C3 C2 C1 127.2(3) .
C3 C2 S1 112.5(2) .
C1 C2 S1 120.3(2) .
C2 C3 C4 112.5(3) .
C2 C3 C26 121.3(3) .
C4 C3 C26 126.2(3) .
C5 C4 C3 112.0(3) .
C5 C4 C30 120.9(3) .
C3 C4 C30 127.1(3) .
C4 C5 C6 128.8(3) .
C4 C5 S1 112.2(2) .
C6 C5 S1 119.1(2) .
C7 C6 C5 176.9(3) .
C6 C7 C8 176.1(3) .
C9 C8 C7 126.4(3) .
C9 C8 S2 112.1(2) .
C7 C8 S2 121.5(2) .
C8 C9 C10 112.3(3) .
C8 C9 C34 121.9(3) .
C10 C9 C34 125.7(3) .
C11 C10 C9 112.5(3) .
C11 C10 C38 122.7(3) .
C9 C10 C38 124.8(3) .
C10 C11 C12 128.4(3) .
C10 C11 S2 112.0(2) .
C12 C11 S2 119.6(2) .
C13 C12 C11 178.7(4) .
C12 C13 C14 178.5(4) .
C15 C14 C13 127.7(3) .
C15 C14 S3 112.3(2) .
C13 C14 S3 119.9(2) .
C14 C15 C16 112.0(3) .
C14 C15 C42 123.0(3) .
C16 C15 C42 125.0(3) .
C17 C16 C15 112.1(3) .
C17 C16 C46 122.2(3) .
C15 C16 C46 125.6(3) .
C16 C17 C18 126.0(3) .
C16 C17 S3 112.4(2) .
C18 C17 S3 121.4(2) .
C19 C18 C17 175.1(4) .
C18 C19 C20 175.9(4) .
C21 C20 C25 118.8(3) .
C21 C20 C19 120.3(3) .
C25 C20 C19 120.8(3) .
C22 C21 C20 120.3(3) .
C23 C22 C21 120.6(3) .
C22 C23 C24 119.7(3) .
C25 C24 C23 120.4(3) .
C24 C25 C20 120.1(3) .
C3 C26 C27 112.8(3) .
C28 C27 C26 113.2(3) .
C29 C28 C27 112.2(3) .
C4 C30 C31 113.3(3) .
C30 C31 C32 113.9(3) .
C33 C32 C31 114.9(3) .
C9 C34 C35 114.3(3) .
C34 C35 C36 112.3(3) .
C37 C36 C35 113.6(3) .
C10 C38 C39 112.9(3) .
C40 C39 C38 112.6(3) .
C39 C40 C41 112.7(3) .
C15 C42 C43 113.5(3) .
C44 C43 C42 112.8(3) .
C45 C44 C43 114.0(3) .
C16 C46 C47 115.2(3) .
C46 C47 C48 113.8(3) .
C49 C48 C50 81.5(7) .
C49 C48 C47 120.0(6) .
C50 C48 C47 110.3(6) .
C55 S4 C52 90.87(16) .
C58 S5 C61 91.19(15) .
C64 S6 C67 91.63(17) .
C51 C51 C52 178.8(5) 2_543
C53 C52 C51 127.5(3) .
C53 C52 S4 112.4(2) .
C51 C52 S4 120.1(3) .
C52 C53 C54 112.3(3) .
C52 C53 C76 122.3(3) .
C54 C53 C76 125.3(3) .
C55 C54 C53 112.3(3) .
C55 C54 C80 121.3(3) .
C53 C54 C80 126.4(3) .
C54 C55 C56 127.8(3) .
C54 C55 S4 112.1(2) .
C56 C55 S4 120.2(3) .
C57 C56 C55 175.9(4) .
C56 C57 C58 176.6(3) .
C59 C58 C57 127.0(3) .
C59 C58 S5 112.0(2) .
C57 C58 S5 121.0(2) .
C58 C59 C60 112.5(3) .
C58 C59 C86 120.7(3) .
C60 C59 C86 126.7(3) .
C61 C60 C59 112.4(3) .
C61 C60 C90 123.0(3) .
C59 C60 C90 124.6(3) .
C60 C61 C62 128.7(3) .
C60 C61 S5 111.9(2) .
C62 C61 S5 119.4(2) .
C63 C62 C61 176.9(4) .
C62 C63 C64 178.8(4) .
C65 C64 C63 127.2(3) .
C65 C64 S6 112.0(3) .
C63 C64 S6 120.8(2) .
C64 C65 C66 113.0(4) .
C64 C65 C98 119.5(4) .
C66 C65 C98 118.6(4) .
C64 C65 C94 119.4(5) .
C66 C65 C94 123.8(5) .
C98 C65 C94 46.8(5) .
C67 C66 C65 111.4(4) .
C67 C66 C104 112.0(5) .
C65 C66 C104 131.2(4) .
C67 C66 C100 132.8(4) .
C65 C66 C100 112.7(5) .
C104 C66 C100 42.5(4) .
C66 C67 C68 128.2(4) .
C66 C67 S6 111.9(3) .
C68 C67 S6 119.9(3) .
C69 C68 C67 177.3(4) .
C68 C69 C70 177.4(4) .
C75 C70 C71 118.8(3) .
C75 C70 C69 120.3(3) .
C71 C70 C69 120.9(3) .
C72 C71 C70 119.9(3) .
C73 C72 C71 120.7(3) .
C72 C73 C74 119.9(3) .
C75 C74 C73 120.2(3) .
C74 C75 C70 120.5(3) .
C53 C76 C77 112.7(3) .
C76 C77 C78 113.4(3) .
C79 C78 C77 111.9(4) .
C54 C80 C81 110.7(5) .
C84 C81 C80 145.6(10) .
C84 C81 C82 48.3(6) .
C80 C81 C82 98.2(7) .
C83 C82 C81 103.0(10) .
C81 C84 C85 100.2(10) .
C59 C86 C87 114.6(3) .
C88 C87 C86 112.7(3) .
C89 C88 C87 113.9(4) .
C60 C90 C91 112.8(3) .
C92 C91 C90 113.3(3) .
C91 C92 C93 112.2(3) .
C95 C94 C65 104.7(6) .
C96 C95 C94 101.3(6) .
C97 C96 C95 113.9(4) .
C97 C96 C99 106.7(6) .
C95 C96 C99 45.1(4) .
C99 C98 C65 97.0(6) .
C98 C99 C96 101.6(7) .
C101 C100 C66 116.2(7) .
C100 C101 C104 52.1(5) .
C100 C101 C102 126.1(7) .
C104 C101 C102 127.3(6) .
C105 C102 C103 111.5(8) .
C105 C102 C101 115.4(7) .
C103 C102 C101 131.7(7) .
C101 C104 C66 110.7(6) .

loop_
_geom_bond_atom_site_label_1
_geom_bond_atom_site_label_2
_geom_bond_distance
_geom_bond_site_symmetry_2
S1 C2 1.725(3) .
S1 C5 1.730(3) .
S2 C8 1.722(3) .
S2 C11 1.736(3) .
S3 C17 1.718(3) .
S3 C14 1.730(3) .
C1 C1 1.207(6) 2_455
C1 C2 1.414(4) .
C2 C3 1.376(4) .
C3 C4 1.411(4) .
C3 C26 1.502(4) .
C4 C5 1.386(4) .
C4 C30 1.507(4) .
C5 C6 1.405(4) .
C6 C7 1.201(4) .
C7 C8 1.413(4) .
C8 C9 1.388(4) .
C9 C10 1.415(4) .
C9 C34 1.504(4) .
C10 C11 1.378(4) .
C10 C38 1.498(4) .
C11 C12 1.413(4) .
C12 C13 1.201(4) .
C13 C14 1.412(4) .
C14 C15 1.379(4) .
C15 C16 1.427(4) .
C15 C42 1.496(4) .
C16 C17 1.384(4) .
C16 C46 1.497(4) .
C17 C18 1.421(4) .
C18 C19 1.191(4) .
C19 C20 1.428(4) .
C20 C21 1.390(4) .
C20 C25 1.401(4) .
C21 C22 1.381(4) .
C22 C23 1.375(5) .
C23 C24 1.381(5) .
C24 C25 1.379(4) .
C26 C27 1.530(4) .
C27 C28 1.530(4) .
C28 C29 1.519(5) .
C30 C31 1.522(4) .
C31 C32 1.525(5) .
C32 C33 1.507(5) .
C34 C35 1.527(4) .
C35 C36 1.538(4) .
C36 C37 1.525(5) .
C38 C39 1.530(4) .
C39 C40 1.517(5) .
C40 C41 1.520(5) .
C42 C43 1.540(4) .
C43 C44 1.521(5) .
C44 C45 1.512(5) .
C46 C47 1.504(5) .
C47 C48 1.515(5) .
C48 C49 1.428(9) .
C48 C50 1.458(11) .
S4 C55 1.725(3) .
S4 C52 1.728(3) .
S5 C58 1.729(3) .
S5 C61 1.734(3) .
S6 C64 1.707(3) .
S6 C67 1.721(4) .
C51 C51 1.190(6) 2_543
C51 C52 1.415(4) .
C52 C53 1.368(5) .
C53 C54 1.418(4) .
C53 C76 1.512(4) .
C54 C55 1.379(5) .
C54 C80 1.497(5) .
C55 C56 1.407(4) .
C56 C57 1.204(4) .
C57 C58 1.409(4) .
C58 C59 1.378(4) .
C59 C60 1.421(4) .
C59 C86 1.507(4) .
C60 C61 1.379(4) .
C60 C90 1.500(4) .
C61 C62 1.412(4) .
C62 C63 1.196(4) .
C63 C64 1.420(4) .
C64 C65 1.346(5) .
C65 C66 1.434(5) .
C65 C98 1.517(8) .
C65 C94 1.657(9) .
C66 C67 1.360(6) .
C66 C104 1.553(8) .
C66 C100 1.672(9) .
C67 C68 1.428(5) .
C68 C69 1.189(5) .
C69 C70 1.424(5) .
C70 C75 1.395(4) .
C70 C71 1.404(5) .
C71 C72 1.384(5) .
C72 C73 1.380(5) .
C73 C74 1.385(5) .
C74 C75 1.384(4) .
C76 C77 1.512(5) .
C77 C78 1.521(5) .
C78 C79 1.519(6) .
C80 C81 1.529(8) .
C81 C84 1.386(14) .
C81 C82 1.670(12) .
C82 C83 1.567(14) .
C84 C85 1.535(13) .
C86 C87 1.533(5) .
C87 C88 1.516(5) .
C88 C89 1.502(6) .
C90 C91 1.530(4) .
C91 C92 1.516(4) .
C92 C93 1.522(5) .
C94 C95 1.535(12) .
C95 C96 1.525(8) .
C96 C97 1.453(6) .
C96 C99 1.770(10) .
C98 C99 1.482(12) .
C100 C101 1.206(9) .
C101 C104 1.430(8) .
C101 C102 1.526(7) .
C102 C105 1.245(10) .
C102 C103 1.442(11) .

loop_
_geom_torsion_atom_site_label_1
_geom_torsion_atom_site_label_2
_geom_torsion_atom_site_label_3
_geom_torsion_atom_site_label_4
_geom_torsion
_geom_torsion_site_symmetry_1
C1 C1 C2 C3 -12(51) 2_455
C1 C1 C2 S1 169(100) 2_455
C5 S1 C2 C3 0.0(3) .
C5 S1 C2 C1 179.1(3) .
C1 C2 C3 C4 -179.1(3) .
S1 C2 C3 C4 0.0(4) .
C1 C2 C3 C26 3.7(5) .
S1 C2 C3 C26 -177.3(2) .
C2 C3 C4 C5 0.1(4) .
C26 C3 C4 C5 177.1(3) .
C2 C3 C4 C30 -179.6(3) .
C26 C3 C4 C30 -2.5(5) .
C3 C4 C5 C6 -179.8(3) .
C30 C4 C5 C6 -0.2(5) .
C3 C4 C5 S1 0.0(4) .
C30 C4 C5 S1 179.6(2) .
C2 S1 C5 C4 0.0(3) .
C2 S1 C5 C6 179.8(3) .
C4 C5 C6 C7 178(100) .
S1 C5 C6 C7 -2(7) .
C5 C6 C7 C8 19(11) .
C6 C7 C8 C9 -16(6) .
C6 C7 C8 S2 165(5) .
C11 S2 C8 C9 -0.2(3) .
C11 S2 C8 C7 179.0(3) .
C7 C8 C9 C10 -178.9(3) .
S2 C8 C9 C10 0.3(4) .
C7 C8 C9 C34 -2.1(5) .
S2 C8 C9 C34 177.1(2) .
C8 C9 C10 C11 -0.3(4) .
C34 C9 C10 C11 -176.9(3) .
C8 C9 C10 C38 179.4(3) .
C34 C9 C10 C38 2.8(5) .
C9 C10 C11 C12 178.1(3) .
C38 C10 C11 C12 -1.7(5) .
C9 C10 C11 S2 0.1(4) .
C38 C10 C11 S2 -179.6(2) .
C8 S2 C11 C10 0.1(3) .
C8 S2 C11 C12 -178.1(3) .
C10 C11 C12 C13 -156(18) .
S2 C11 C12 C13 22(18) .
C11 C12 C13 C14 -66(27) .
C12 C13 C14 C15 -103(15) .
C12 C13 C14 S3 75(15) .
C17 S3 C14 C15 0.3(3) .
C17 S3 C14 C13 -178.5(3) .
C13 C14 C15 C16 178.5(3) .
S3 C14 C15 C16 -0.2(3) .
C13 C14 C15 C42 -3.3(5) .
S3 C14 C15 C42 178.0(2) .
C14 C15 C16 C17 -0.1(4) .
C42 C15 C16 C17 -178.3(3) .
C14 C15 C16 C46 -176.4(3) .
C42 C15 C16 C46 5.4(5) .
C15 C16 C17 C18 -173.9(3) .
C46 C16 C17 C18 2.6(5) .
C15 C16 C17 S3 0.3(3) .
C46 C16 C17 S3 176.8(2) .
C14 S3 C17 C16 -0.4(3) .
C14 S3 C17 C18 174.2(3) .
C16 C17 C18 C19 52(4) .
S3 C17 C18 C19 -121(4) .
C17 C18 C19 C20 11(8) .
C18 C19 C20 C21 -86(5) .
C18 C19 C20 C25 91(5) .
C25 C20 C21 C22 -0.9(5) .
C19 C20 C21 C22 176.2(3) .
C20 C21 C22 C23 0.3(6) .
C21 C22 C23 C24 0.5(6) .
C22 C23 C24 C25 -0.6(6) .
C23 C24 C25 C20 -0.1(5) .
C21 C20 C25 C24 0.9(5) .
C19 C20 C25 C24 -176.3(3) .
C2 C3 C26 C27 87.1(4) .
C4 C3 C26 C27 -89.7(4) .
C3 C26 C27 C28 -164.0(3) .
C26 C27 C28 C29 74.3(4) .
C5 C4 C30 C31 -76.7(4) .
C3 C4 C30 C31 102.9(4) .
C4 C30 C31 C32 166.5(3) .
C30 C31 C32 C33 63.8(4) .
C8 C9 C34 C35 73.7(4) .
C10 C9 C34 C35 -110.0(4) .
C9 C34 C35 C36 177.9(3) .
C34 C35 C36 C37 -72.3(4) .
C11 C10 C38 C39 -103.2(4) .
C9 C10 C38 C39 77.1(4) .
C10 C38 C39 C40 -175.6(3) .
C38 C39 C40 C41 -178.9(3) .
C14 C15 C42 C43 -79.6(4) .
C16 C15 C42 C43 98.3(4) .
C15 C42 C43 C44 -169.9(3) .
C42 C43 C44 C45 71.8(4) .
C17 C16 C46 C47 95.7(4) .
C15 C16 C46 C47 -88.3(4) .
C16 C46 C47 C48 179.4(3) .
C46 C47 C48 C49 176.6(8) .
C46 C47 C48 C50 84.8(6) .
C51 C51 C52 C53 -34(24) 2_543
C51 C51 C52 S4 145(24) 2_543
C55 S4 C52 C53 0.7(3) .
C55 S4 C52 C51 -178.7(3) .
C51 C52 C53 C54 179.5(3) .
S4 C52 C53 C54 0.1(4) .
C51 C52 C53 C76 -2.7(6) .
S4 C52 C53 C76 177.9(3) .
C52 C53 C54 C55 -1.2(4) .
C76 C53 C54 C55 -178.9(3) .
C52 C53 C54 C80 -179.0(4) .
C76 C53 C54 C80 3.3(6) .
C53 C54 C55 C56 -176.8(3) .
C80 C54 C55 C56 1.1(6) .
C53 C54 C55 S4 1.7(4) .
C80 C54 C55 S4 179.7(3) .
C52 S4 C55 C54 -1.4(3) .
C52 S4 C55 C56 177.3(3) .
C54 C55 C56 C57 103(5) .
S4 C55 C56 C57 -75(5) .
C55 C56 C57 C58 75(9) .
C56 C57 C58 C59 -2(6) .
C56 C57 C58 S5 176(100) .
C61 S5 C58 C59 0.9(3) .
C61 S5 C58 C57 -177.4(3) .
C57 C58 C59 C60 177.2(3) .
S5 C58 C59 C60 -1.0(3) .
C57 C58 C59 C86 -0.2(5) .
S5 C58 C59 C86 -178.4(2) .
C58 C59 C60 C61 0.5(4) .
C86 C59 C60 C61 177.8(3) .
C58 C59 C60 C90 179.3(3) .
C86 C59 C60 C90 -3.5(5) .
C59 C60 C61 C62 -178.4(3) .
C90 C60 C61 C62 2.9(5) .
C59 C60 C61 S5 0.2(3) .
C90 C60 C61 S5 -178.6(2) .
C58 S5 C61 C60 -0.6(3) .
C58 S5 C61 C62 178.1(3) .
C60 C61 C62 C63 -176(100) .
S5 C61 C62 C63 6(7) .
C61 C62 C63 C64 93(20) .
C62 C63 C64 C65 67(19) .
C62 C63 C64 S6 -114(19) .
C67 S6 C64 C65 -1.7(4) .
C67 S6 C64 C63 179.0(3) .
C63 C64 C65 C66 -178.4(4) .
S6 C64 C65 C66 2.4(7) .
C63 C64 C65 C98 -31.5(9) .
S6 C64 C65 C98 149.3(5) .
C63 C64 C65 C94 22.7(8) .
S6 C64 C65 C94 -156.5(5) .
C64 C65 C66 C67 -2.0(8) .
C98 C65 C66 C67 -149.2(6) .
C94 C65 C66 C67 155.8(6) .
C64 C65 C66 C104 149.5(6) .
C98 C65 C66 C104 2.3(11) .
C94 C65 C66 C104 -52.7(11) .
C64 C65 C66 C100 -164.7(6) .
C98 C65 C66 C100 48.1(9) .
C94 C65 C66 C100 -6.8(9) .
C65 C66 C67 C68 177.6(5) .
C104 C66 C67 C68 20.4(7) .
C100 C66 C67 C68 -24.4(10) .
C65 C66 C67 S6 0.7(6) .
C104 C66 C67 S6 -156.5(4) .
C100 C66 C67 S6 158.7(6) .
C64 S6 C67 C66 0.5(4) .
C64 S6 C67 C68 -176.6(3) .
C66 C67 C68 C69 -65(9) .
S6 C67 C68 C69 111(9) .
C67 C68 C69 C70 53(15) .
C68 C69 C70 C75 23(9) .
C68 C69 C70 C71 -156(9) .
C75 C70 C71 C72 -0.1(5) .
C69 C70 C71 C72 179.3(3) .
C70 C71 C72 C73 -0.2(5) .
C71 C72 C73 C74 0.5(6) .
C72 C73 C74 C75 -0.4(5) .
C73 C74 C75 C70 0.1(5) .
C71 C70 C75 C74 0.2(5) .
C69 C70 C75 C74 -179.3(3) .
C52 C53 C76 C77 -82.2(4) .
C54 C53 C76 C77 95.3(4) .
C53 C76 C77 C78 176.3(3) .
C76 C77 C78 C79 -179.3(4) .
C55 C54 C80 C81 -80.1(5) .
C53 C54 C80 C81 97.6(5) .
C54 C80 C81 C84 -177.1(11) .
C54 C80 C81 C82 170.9(5) .
C84 C81 C82 C83 11.4(9) .
C80 C81 C82 C83 -177.7(8) .
C80 C81 C84 C85 -64.9(16) .
C82 C81 C84 C85 -48.9(8) .
C58 C59 C86 C87 -65.9(4) .
C60 C59 C86 C87 117.1(4) .
C59 C86 C87 C88 160.5(3) .
C86 C87 C88 C89 -168.7(3) .
C61 C60 C90 C91 97.9(4) .
C59 C60 C90 C91 -80.7(4) .
C60 C90 C91 C92 174.2(3) .
C90 C91 C92 C93 178.6(3) .
C64 C65 C94 C95 -98.2(7) .
C66 C65 C94 C95 105.3(7) .
C98 C65 C94 C95 6.1(5) .
C65 C94 C95 C96 -168.8(5) .
C94 C95 C96 C97 91.6(7) .
C94 C95 C96 C99 1.4(8) .
C64 C65 C98 C99 108.2(8) .
C66 C65 C98 C99 -106.7(8) .
C94 C65 C98 C99 4.2(8) .
C65 C98 C99 C96 179.2(5) .
C97 C96 C99 C98 -96.5(7) .
C95 C96 C99 C98 10.8(5) .
C67 C66 C100 C101 21.6(13) .
C65 C66 C100 C101 179.4(8) .
C104 C66 C100 C101 -53.6(7) .
C66 C100 C101 C104 48.5(6) .
C66 C100 C101 C102 161.0(6) .
C100 C101 C102 C105 -13.5(13) .
C104 C101 C102 C105 52.8(11) .
C100 C101 C102 C103 -178.7(10) .
C104 C101 C102 C103 -112.4(10) .
C100 C101 C104 C66 -50.7(7) .
C102 C101 C104 C66 -160.8(7) .
C67 C66 C104 C101 -89.4(7) .
C65 C66 C104 C101 119.2(8) .
C100 C66 C104 C101 40.6(6) .
